data_1542439
loop_
_publ_author_name
'Zhao, Ximei'
'Xi, Xin'
'Hu, Zhan'
'Wu, Wenjun'
'Zhang, Jiwen'

_publ_section_title
;
 Exploration of Novel Botanical Insecticide Leads: Synthesis and
 Insecticidal Activity of \b-Dihydroagarofuran Derivatives.
;
_journal_issue 7
_journal_name_full 'Journal of agricultural and food chemistry'
_journal_page_first 1503
_journal_page_last 1508
_journal_paper_doi 10.1021/acs.jafc.5b05782
_journal_volume 64
_journal_year 2016
_chemical_formula_sum 'C23 H29.5 O6'
_chemical_formula_weight 401.97
_chemical_name_systematic
; 
 ? 
;
_space_group_IT_number 19
_symmetry_cell_setting orthorhombic
_symmetry_space_group_name_Hall 'P 2ac 2ab'
_symmetry_space_group_name_H-M 'P 21 21 21'
_atom_sites_solution_hydrogens geom
_atom_sites_solution_primary direct
_atom_sites_solution_secondary difmap
_audit_creation_method SHELXL-97
_cell_angle_alpha 90.00
_cell_angle_beta 90.00
_cell_angle_gamma 90.00
_cell_formula_units_Z 8
_cell_length_a 12.180(5)
_cell_length_b 15.448(6)
_cell_length_c 22.984(10)
_cell_measurement_reflns_used 3097
_cell_measurement_temperature 296(2)
_cell_measurement_theta_max 18.86
_cell_measurement_theta_min 2.21
_cell_volume 4325(3)
_computing_cell_refinement 'Bruker SAINT'
_computing_data_collection 'Bruker APEX2'
_computing_data_reduction 'Bruker SAINT'
_computing_molecular_graphics 'Bruker SHELXTL'
_computing_publication_material 'Bruker SHELXTL'
_computing_structure_refinement 'SHELXL-97 (Sheldrick, 2008)'
_computing_structure_solution 'SHELXS-97 (Sheldrick, 2008)'
_diffrn_ambient_temperature 296(2)
_diffrn_measured_fraction_theta_full 1.000
_diffrn_measured_fraction_theta_max 1.000
_diffrn_measurement_device_type 'Bruker APEX-II CCD'
_diffrn_measurement_method '\f and \w scans'
_diffrn_radiation_monochromator graphite
_diffrn_radiation_source 'fine-focus sealed tube'
_diffrn_radiation_type MoK\a
_diffrn_radiation_wavelength 0.71073
_diffrn_reflns_av_R_equivalents 0.0510
_diffrn_reflns_av_sigmaI/netI 0.0623
_diffrn_reflns_limit_h_max 14
_diffrn_reflns_limit_h_min -14
_diffrn_reflns_limit_k_max 18
_diffrn_reflns_limit_k_min -17
_diffrn_reflns_limit_l_max 16
_diffrn_reflns_limit_l_min -27
_diffrn_reflns_number 21751
_diffrn_reflns_theta_full 25.10
_diffrn_reflns_theta_max 25.10
_diffrn_reflns_theta_min 1.59
_exptl_absorpt_coefficient_mu 0.088
_exptl_absorpt_correction_T_max 0.9876
_exptl_absorpt_correction_T_min 0.9675
_exptl_absorpt_correction_type none
_exptl_crystal_density_diffrn 1.235
_exptl_crystal_density_meas 0
_exptl_crystal_density_method 'not measured'
_exptl_crystal_F_000 1724
_exptl_crystal_size_max 0.38
_exptl_crystal_size_mid 0.26
_exptl_crystal_size_min 0.14
_refine_diff_density_max 0.275
_refine_diff_density_min -0.259
_refine_diff_density_rms 0.042
_refine_ls_abs_structure_details 'Flack H D (1983), Acta Cryst. A39, 876-881'
_refine_ls_abs_structure_Flack 1.3(13)
_refine_ls_extinction_coef 0.0052(6)
_refine_ls_extinction_expression Fc^*^=kFc[1+0.001xFc^2^\l^3^/sin(2\q)]^-1/4^
_refine_ls_extinction_method SHELXL
_refine_ls_goodness_of_fit_ref 1.033
_refine_ls_hydrogen_treatment mixed
_refine_ls_matrix_type full
_refine_ls_number_parameters 532
_refine_ls_number_reflns 7700
_refine_ls_number_restraints 0
_refine_ls_restrained_S_all 1.033
_refine_ls_R_factor_all 0.1008
_refine_ls_R_factor_gt 0.0566
_refine_ls_shift/su_max 0.010
_refine_ls_shift/su_mean 0.000
_refine_ls_structure_factor_coef Fsqd
_refine_ls_weighting_details 'calc w=1/[\s^2^(Fo^2^)+(0.0789P)^2^+0.0860P] where P=(Fo^2^+2Fc^2^)/3'
_refine_ls_weighting_scheme calc
_refine_ls_wR_factor_gt 0.1372
_refine_ls_wR_factor_ref 0.1610
_reflns_number_gt 4637
_reflns_number_total 7700
_reflns_threshold_expression >2sigma(I)
_cod_data_source_file jf5b05782_si_002.cif
_cod_data_source_block xb8638_0m
_cod_depositor_comments
;
The following automatic conversions were performed:

'_symmetry_cell_setting' value 'Orthorhombic' changed to
'orthorhombic' according to
/usr/data/users/saulius/crontab/automatic-downloads/rss-feeds/ACS/lib/dictionaries/cif_core.dic
dictionary named 'cif_core.dic' version 2.4.2 from 2011-04-26.

Automatic conversion script
Id: cif_fix_values 4268 2015-11-12 08:31:59Z antanas 

 Adding full bibliography for 1542439--1542440.cif.
;
_cod_original_sg_symbol_H-M P2(1)2(1)2(1)
_cod_original_formula_sum 'C23 H29.50 O6'
_cod_database_code 1542439

loop_
_symmetry_equiv_pos_as_xyz
'x, y, z'
'-x+1/2, -y, z+1/2'
'-x, y+1/2, -z+1/2'
'x+1/2, -y+1/2, -z'

loop_
_atom_site_label
_atom_site_type_symbol
_atom_site_fract_x
_atom_site_fract_y
_atom_site_fract_z
_atom_site_U_iso_or_equiv
_atom_site_adp_type
_atom_site_occupancy
_atom_site_symmetry_multiplicity
_atom_site_calc_flag
_atom_site_refinement_flags
O1 O 0.2338(2) 0.54769(17) 0.44047(12) 0.0659(7) Uani 1 1 d .
O2 O 0.2059(2) 0.39852(18) 0.44774(11) 0.0671(8) Uani 1 1 d .
O3 O 0.2826(3) 0.60559(19) 0.32591(15) 0.0894(10) Uani 1 1 d .
O4 O 0.43270(18) 0.36743(15) 0.37210(10) 0.0520(6) Uani 1 1 d .
O5 O 0.3986(2) 0.31497(17) 0.24517(10) 0.0617(7) Uani 1 1 d .
O6 O 0.5597(2) 0.4343(2) 0.29541(15) 0.0809(9) Uani 1 1 d .
H6 H 0.6084 0.4696 0.2889 0.121 Uiso 1 1 calc R
O7 O 0.7791(2) 0.4769(2) 0.05953(12) 0.0720(8) Uani 1 1 d .
O8 O 0.9108(2) 0.4151(2) -0.00260(10) 0.0689(8) Uani 1 1 d .
O9 O 0.93878(19) 0.42934(14) 0.17091(10) 0.0523(6) Uani 1 1 d .
O10 O 0.9855(2) 0.24751(18) 0.03425(12) 0.0709(8) Uani 1 1 d .
O11 O 1.0868(2) 0.3204(2) 0.20737(12) 0.0698(8) Uani 1 1 d .
H11 H 1.0547 0.3624 0.2210 0.105 Uiso 1 1 calc R
O12 O 0.8713(2) 0.27914(17) 0.24496(11) 0.0611(7) Uani 1 1 d .
C1 C 0.0682(4) 0.5010(4) 0.4852(2) 0.0904(15) Uani 1 1 d .
H1A H 0.0528 0.5607 0.4749 0.109 Uiso 1 1 calc R
H1B H 0.0211 0.4635 0.4623 0.109 Uiso 1 1 calc R
C2 C 0.0506(6) 0.4868(5) 0.5470(3) 0.144(3) Uani 1 1 d .
H2 H -0.0163 0.4776 0.5654 0.172 Uiso 1 1 calc R
C3 C 0.1561(7) 0.4899(8) 0.5740(3) 0.231(6) Uani 1 1 d .
H3 H 0.1667 0.5017 0.6133 0.278 Uiso 1 1 calc R
C4 C 0.2410(4) 0.4732(3) 0.53529(19) 0.0844(14) Uani 1 1 d .
H4 H 0.3139 0.4609 0.5442 0.101 Uiso 1 1 calc R
C5 C 0.1887(3) 0.4797(3) 0.47461(18) 0.0656(11) Uani 1 1 d .
C6 C 0.3222(3) 0.5183(2) 0.40511(15) 0.0492(9) Uani 1 1 d .
H6A H 0.3795 0.4895 0.4279 0.059 Uiso 1 1 calc R
C7 C 0.3671(4) 0.5899(3) 0.36813(19) 0.0681(11) Uani 1 1 d .
H7 H 0.3809 0.6418 0.3915 0.082 Uiso 1 1 calc R
C8 C 0.4713(4) 0.5583(2) 0.3402(2) 0.0743(13) Uani 1 1 d .
H8A H 0.5233 0.5433 0.3705 0.089 Uiso 1 1 calc R
H8B H 0.5030 0.6051 0.3176 0.089 Uiso 1 1 calc R
C9 C 0.4554(3) 0.4788(2) 0.29994(17) 0.0583(10) Uani 1 1 d .
C10 C 0.3723(3) 0.4131(2) 0.32767(14) 0.0442(8) Uani 1 1 d .
C11 C 0.2749(3) 0.4599(2) 0.35864(15) 0.0480(9) Uani 1 1 d .
C12 C 0.1906(3) 0.3987(3) 0.38569(16) 0.0595(10) Uani 1 1 d .
H12 H 0.1174 0.4223 0.3777 0.071 Uiso 1 1 calc R
C13 C 0.1921(4) 0.3039(3) 0.3649(2) 0.0857(14) Uani 1 1 d .
H13A H 0.1792 0.2667 0.3982 0.103 Uiso 1 1 calc R
H13B H 0.1318 0.2954 0.3379 0.103 Uiso 1 1 calc R
C14 C 0.2985(4) 0.2752(3) 0.33523(19) 0.0697(12) Uani 1 1 d .
H14 H 0.2891 0.2181 0.3174 0.084 Uiso 1 1 calc R
C15 C 0.3240(3) 0.3424(2) 0.28911(16) 0.0535(9) Uani 1 1 d .
H15 H 0.2557 0.3629 0.2712 0.064 Uiso 1 1 calc R
C16 C 0.2205(4) 0.5280(3) 0.31994(19) 0.0725(12) Uani 1 1 d .
H16A H 0.2205 0.5089 0.2797 0.087 Uiso 1 1 calc R
H16B H 0.1452 0.5374 0.3320 0.087 Uiso 1 1 calc R
C17 C 0.4280(5) 0.5078(3) 0.23816(19) 0.0925(16) Uani 1 1 d .
H17A H 0.4869 0.5426 0.2232 0.139 Uiso 1 1 calc R
H17B H 0.3615 0.5411 0.2386 0.139 Uiso 1 1 calc R
H17C H 0.4183 0.4579 0.2138 0.139 Uiso 1 1 calc R
C18 C 0.4008(4) 0.2766(2) 0.37312(18) 0.0705(12) Uani 1 1 d .
C19 C 0.4950(5) 0.2227(3) 0.3473(2) 0.0943(16) Uani 1 1 d .
H19A H 0.5065 0.2393 0.3075 0.141 Uiso 1 1 calc R
H19B H 0.4764 0.1624 0.3491 0.141 Uiso 1 1 calc R
H19C H 0.5609 0.2329 0.3692 0.141 Uiso 1 1 calc R
C20 C 0.3858(5) 0.2513(3) 0.4369(2) 0.1046(18) Uani 1 1 d .
H20A H 0.4556 0.2529 0.4563 0.157 Uiso 1 1 calc R
H20B H 0.3561 0.1938 0.4392 0.157 Uiso 1 1 calc R
H20C H 0.3364 0.2912 0.4553 0.157 Uiso 1 1 calc R
C21 C 0.3488(4) 0.2548(3) 0.20655(19) 0.0752(13) Uani 1 1 d .
H21A H 0.2707 0.2663 0.2038 0.090 Uiso 1 1 calc R
H21B H 0.3585 0.1964 0.2213 0.090 Uiso 1 1 calc R
C22 C 0.3994(3) 0.2621(3) 0.1486(2) 0.0683(12) Uani 1 1 d .
C23 C 0.4337(4) 0.2637(3) 0.1016(2) 0.0821(14) Uani 1 1 d .
H23 H 0.4613 0.2650 0.0639 0.099 Uiso 1 1 calc R
C24 C 0.8725(5) 0.5724(4) -0.0049(2) 0.1057(18) Uani 1 1 d .
H24A H 0.8694 0.6039 0.0315 0.127 Uiso 1 1 calc R
H24B H 0.9481 0.5709 -0.0182 0.127 Uiso 1 1 calc R
C25 C 0.8001(8) 0.6142(6) -0.0496(4) 0.162(3) Uani 1 1 d .
H25 H 0.8122 0.6683 -0.0662 0.194 Uiso 1 1 calc R
C26 C 0.7155(6) 0.5624(7) -0.0622(4) 0.187(5) Uani 1 1 d .
H26 H 0.6496 0.5803 -0.0787 0.224 Uiso 1 1 calc R
C27 C 0.7436(4) 0.4692(4) -0.0454(2) 0.116(2) Uani 1 1 d .
H27A H 0.6791 0.4386 -0.0316 0.139 Uiso 1 1 calc R
H27B H 0.7746 0.4380 -0.0782 0.139 Uiso 1 1 calc R
C28 C 0.8274(4) 0.4800(4) 0.00274(19) 0.0789(14) Uani 1 1 d .
C29 C 0.7613(3) 0.3928(3) 0.08336(17) 0.0641(11) Uani 1 1 d .
H29 H 0.7167 0.3603 0.0554 0.077 Uiso 1 1 calc R
C30 C 0.6952(3) 0.4001(3) 0.13912(18) 0.0740(12) Uani 1 1 d .
H30A H 0.6393 0.3554 0.1388 0.089 Uiso 1 1 calc R
H30B H 0.6578 0.4556 0.1390 0.089 Uiso 1 1 calc R
C31 C 0.7603(3) 0.3924(3) 0.19588(17) 0.0624(11) Uani 1 1 d .
H31 H 0.7102 0.3894 0.2292 0.075 Uiso 1 1 calc R
C32 C 0.8271(3) 0.3095(3) 0.19132(16) 0.0560(10) Uani 1 1 d .
H32 H 0.7844 0.2638 0.1722 0.067 Uiso 1 1 calc R
C33 C 0.9183(3) 0.3408(2) 0.15208(15) 0.0433(8) Uani 1 1 d .
C34 C 1.0330(3) 0.2932(2) 0.15592(16) 0.0503(9) Uani 1 1 d .
C35 C 1.1060(3) 0.3193(3) 0.10424(15) 0.0580(10) Uani 1 1 d .
H35A H 1.1391 0.3750 0.1126 0.070 Uiso 1 1 calc R
H35B H 1.1648 0.2774 0.1005 0.070 Uiso 1 1 calc R
C36 C 1.0456(3) 0.3253(3) 0.04656(16) 0.0587(10) Uani 1 1 d .
H36 H 1.0966 0.3389 0.0148 0.070 Uiso 1 1 calc R
C37 C 0.9584(3) 0.3948(2) 0.05226(15) 0.0519(9) Uani 1 1 d .
H37 H 0.9859 0.4464 0.0723 0.062 Uiso 1 1 calc R
C38 C 0.8747(3) 0.3458(2) 0.08838(15) 0.0490(9) Uani 1 1 d .
C39 C 0.8764(3) 0.2583(3) 0.05700(18) 0.0657(11) Uani 1 1 d .
H39A H 0.8589 0.2119 0.0839 0.079 Uiso 1 1 calc R
H39B H 0.8230 0.2577 0.0257 0.079 Uiso 1 1 calc R
C40 C 1.0239(4) 0.1948(3) 0.1598(2) 0.0817(13) Uani 1 1 d .
H40A H 1.0955 0.1704 0.1656 0.123 Uiso 1 1 calc R
H40B H 0.9932 0.1727 0.1243 0.123 Uiso 1 1 calc R
H40C H 0.9772 0.1795 0.1918 0.123 Uiso 1 1 calc R
C41 C 0.8475(3) 0.4609(2) 0.20604(17) 0.0590(10) Uani 1 1 d .
C42 C 0.8184(5) 0.5520(3) 0.1853(2) 0.0894(15) Uani 1 1 d .
H42A H 0.8776 0.5908 0.1944 0.134 Uiso 1 1 calc R
H42B H 0.7528 0.5712 0.2046 0.134 Uiso 1 1 calc R
H42C H 0.8066 0.5514 0.1440 0.134 Uiso 1 1 calc R
C43 C 0.8856(4) 0.4670(3) 0.26971(18) 0.0838(14) Uani 1 1 d .
H43A H 0.9094 0.4111 0.2828 0.126 Uiso 1 1 calc R
H43B H 0.8258 0.4866 0.2936 0.126 Uiso 1 1 calc R
H43C H 0.9454 0.5073 0.2725 0.126 Uiso 1 1 calc R
C44 C 0.7891(5) 0.2430(3) 0.2819(2) 0.0867(15) Uani 1 1 d .
H44A H 0.7553 0.1928 0.2638 0.104 Uiso 1 1 calc R
H44B H 0.7326 0.2853 0.2905 0.104 Uiso 1 1 calc R
C45 C 0.8619(11) 0.1393(13) 0.3221(5) 0.319(12) Uani 1 1 d .
H45 H 0.8560 0.0894 0.2997 0.382 Uiso 1 1 calc R
C46 C 0.8703(14) 0.2095(9) 0.3536(10) 0.354(12) Uani 1 1 d .

loop_
_atom_site_aniso_label
_atom_site_aniso_U_11
_atom_site_aniso_U_22
_atom_site_aniso_U_33
_atom_site_aniso_U_23
_atom_site_aniso_U_13
_atom_site_aniso_U_12
O1 0.0657(16) 0.0681(17) 0.0638(16) -0.0104(14) 0.0177(15) 0.0111(14)
O2 0.0716(18) 0.0741(19) 0.0556(16) -0.0032(15) 0.0179(15) -0.0118(15)
O3 0.120(3) 0.0601(18) 0.088(2) 0.0153(17) 0.009(2) 0.0256(19)
O4 0.0520(14) 0.0540(15) 0.0500(14) 0.0010(12) -0.0066(13) 0.0046(11)
O5 0.0583(16) 0.0777(18) 0.0490(14) -0.0232(14) 0.0025(13) -0.0001(14)
O6 0.0501(15) 0.096(2) 0.096(2) -0.0251(19) 0.0309(17) -0.0125(15)
O7 0.0625(17) 0.094(2) 0.0598(17) 0.0137(16) 0.0026(15) 0.0167(16)
O8 0.0642(16) 0.096(2) 0.0460(15) 0.0084(14) -0.0021(14) 0.0085(17)
O9 0.0546(14) 0.0497(14) 0.0525(14) -0.0061(12) 0.0003(12) -0.0021(12)
O10 0.0748(19) 0.0747(18) 0.0631(17) -0.0187(15) 0.0090(15) -0.0019(16)
O11 0.0580(16) 0.094(2) 0.0570(16) -0.0007(15) -0.0104(15) 0.0097(15)
O12 0.0632(15) 0.0692(17) 0.0510(15) 0.0129(13) 0.0113(14) -0.0025(14)
C1 0.068(3) 0.114(4) 0.090(4) -0.003(3) 0.028(3) 0.007(3)
C2 0.097(5) 0.236(8) 0.097(5) -0.006(5) 0.055(4) -0.012(5)
C3 0.107(5) 0.517(19) 0.070(4) -0.040(7) 0.021(4) 0.027(8)
C4 0.092(3) 0.114(4) 0.048(2) -0.011(3) 0.000(3) 0.010(3)
C5 0.056(2) 0.082(3) 0.059(2) -0.010(2) 0.013(2) 0.004(2)
C6 0.050(2) 0.048(2) 0.049(2) -0.0136(17) 0.0115(19) -0.0045(17)
C7 0.084(3) 0.051(2) 0.069(3) -0.009(2) 0.012(3) -0.006(2)
C8 0.082(3) 0.057(2) 0.083(3) -0.010(2) 0.030(3) -0.021(2)
C9 0.060(2) 0.057(2) 0.058(2) -0.0077(19) 0.016(2) -0.009(2)
C10 0.0459(18) 0.0491(19) 0.0377(17) 0.0039(16) -0.0040(16) 0.0042(17)
C11 0.0452(19) 0.057(2) 0.042(2) -0.0041(18) 0.0041(17) 0.0001(17)
C12 0.047(2) 0.077(3) 0.054(2) -0.015(2) 0.0074(19) -0.008(2)
C13 0.086(3) 0.090(3) 0.081(3) -0.026(3) 0.022(3) -0.036(3)
C14 0.083(3) 0.056(2) 0.070(3) -0.017(2) 0.019(3) -0.018(2)
C15 0.050(2) 0.063(2) 0.047(2) -0.0129(19) 0.0063(19) -0.0010(19)
C16 0.077(3) 0.077(3) 0.064(3) -0.003(2) -0.003(2) 0.024(3)
C17 0.135(5) 0.081(3) 0.062(3) 0.021(2) 0.019(3) 0.001(3)
C18 0.106(3) 0.042(2) 0.063(3) 0.002(2) 0.010(3) 0.008(2)
C19 0.124(4) 0.070(3) 0.089(3) 0.000(3) 0.008(3) 0.046(3)
C20 0.164(5) 0.075(3) 0.075(3) 0.022(3) 0.026(4) 0.022(3)
C21 0.066(3) 0.084(3) 0.075(3) -0.035(3) 0.005(2) 0.002(2)
C22 0.067(3) 0.083(3) 0.055(3) -0.029(2) -0.010(2) 0.017(2)
C23 0.088(3) 0.093(3) 0.065(3) -0.018(3) -0.010(3) 0.019(3)
C24 0.114(4) 0.097(4) 0.107(4) 0.037(3) 0.019(4) 0.022(4)
C25 0.178(8) 0.165(7) 0.143(6) 0.075(6) -0.006(7) 0.064(7)
C26 0.097(5) 0.249(10) 0.215(9) 0.161(8) -0.048(6) -0.004(6)
C27 0.079(3) 0.206(7) 0.063(3) 0.014(4) -0.014(3) 0.027(4)
C28 0.065(3) 0.116(4) 0.056(3) 0.014(3) -0.003(2) 0.017(3)
C29 0.046(2) 0.093(3) 0.054(2) -0.005(2) -0.004(2) 0.000(2)
C30 0.042(2) 0.107(3) 0.073(3) 0.006(3) 0.002(2) 0.009(2)
C31 0.051(2) 0.084(3) 0.052(2) 0.004(2) 0.014(2) 0.011(2)
C32 0.055(2) 0.063(2) 0.049(2) 0.001(2) 0.0073(19) -0.004(2)
C33 0.0421(18) 0.0421(19) 0.0459(19) -0.0048(16) 0.0032(17) -0.0035(15)
C34 0.047(2) 0.054(2) 0.049(2) -0.0009(18) 0.0035(18) 0.0057(17)
C35 0.045(2) 0.074(2) 0.055(2) 0.004(2) 0.0054(18) 0.011(2)
C36 0.054(2) 0.070(3) 0.052(2) -0.002(2) 0.014(2) 0.003(2)
C37 0.045(2) 0.067(2) 0.043(2) 0.0017(19) 0.0000(17) -0.0018(19)
C38 0.0413(19) 0.060(2) 0.046(2) -0.0019(18) -0.0007(18) -0.0053(17)
C39 0.064(3) 0.074(3) 0.060(2) -0.016(2) 0.005(2) -0.015(2)
C40 0.088(3) 0.067(3) 0.091(3) 0.010(2) 0.015(3) 0.015(2)
C41 0.065(2) 0.059(2) 0.053(2) -0.007(2) 0.012(2) 0.013(2)
C42 0.110(4) 0.074(3) 0.084(3) -0.003(3) 0.010(3) 0.032(3)
C43 0.108(4) 0.082(3) 0.062(3) -0.025(2) 0.002(3) 0.005(3)
C44 0.105(4) 0.086(3) 0.069(3) 0.022(3) 0.023(3) 0.000(3)
C45 0.204(11) 0.58(3) 0.174(9) -0.146(14) 0.107(8) -0.266(18)
C46 0.265(16) 0.235(13) 0.56(3) -0.003(16) 0.28(2) -0.083(11)

loop_
_atom_type_symbol
_atom_type_description
_atom_type_scat_dispersion_real
_atom_type_scat_dispersion_imag
_atom_type_scat_source
C C 0.0033 0.0016 'International Tables Vol C Tables 4.2.6.8 and 6.1.1.4'
H H 0.0000 0.0000 'International Tables Vol C Tables 4.2.6.8 and 6.1.1.4'
O O 0.0106 0.0060 'International Tables Vol C Tables 4.2.6.8 and 6.1.1.4'

loop_
_geom_angle_atom_site_label_1
_geom_angle_atom_site_label_2
_geom_angle_atom_site_label_3
_geom_angle
C5 O1 C6 111.8(3)
C5 O2 C12 114.3(3)
C16 O3 C7 107.7(3)
C10 O4 C18 110.2(3)
C21 O5 C15 111.5(3)
C9 O6 H6 109.5
C29 O7 C28 116.2(3)
C37 O8 C28 111.6(3)
C41 O9 C33 110.4(3)
C36 O10 C39 107.6(3)
C34 O11 H11 109.5
C32 O12 C44 112.2(3)
C2 C1 C5 105.4(5)
C2 C1 H1A 110.7
C5 C1 H1A 110.7
C2 C1 H1B 110.7
C5 C1 H1B 110.7
H1A C1 H1B 108.8
C3 C2 C1 106.8(5)
C3 C2 H2 126.6
C1 C2 H2 126.6
C4 C3 C2 112.7(6)
C4 C3 H3 123.7
C2 C3 H3 123.7
C3 C4 C5 105.1(5)
C3 C4 H4 127.5
C5 C4 H4 127.5
O2 C5 O1 110.9(3)
O2 C5 C1 113.9(4)
O1 C5 C1 107.5(4)
O2 C5 C4 106.1(3)
O1 C5 C4 112.8(4)
C1 C5 C4 105.6(4)
O1 C6 C7 111.4(3)
O1 C6 C11 107.8(3)
C7 C6 C11 100.3(3)
O1 C6 H6A 112.2
C7 C6 H6A 112.2
C11 C6 H6A 112.2
O3 C7 C6 104.2(3)
O3 C7 C8 111.8(4)
C6 C7 C8 108.1(3)
O3 C7 H7 110.8
C6 C7 H7 110.8
C8 C7 H7 110.8
C7 C8 C9 114.0(3)
C7 C8 H8A 108.8
C9 C8 H8A 108.8
C7 C8 H8B 108.8
C9 C8 H8B 108.8
H8A C8 H8B 107.6
O6 C9 C17 105.3(3)
O6 C9 C8 108.0(3)
C17 C9 C8 110.5(3)
O6 C9 C10 106.7(3)
C17 C9 C10 115.3(3)
C8 C9 C10 110.6(3)
O4 C10 C15 105.0(3)
O4 C10 C11 106.9(2)
C15 C10 C11 107.7(3)
O4 C10 C9 105.9(3)
C15 C10 C9 118.4(3)
C11 C10 C9 112.0(3)
C6 C11 C16 99.6(3)
C6 C11 C12 109.7(3)
C16 C11 C12 111.8(3)
C6 C11 C10 108.0(3)
C16 C11 C10 112.5(3)
C12 C11 C10 114.1(3)
O2 C12 C11 108.5(3)
O2 C12 C13 107.7(4)
C11 C12 C13 117.0(3)
O2 C12 H12 107.8
C11 C12 H12 107.8
C13 C12 H12 107.8
C14 C13 C12 115.1(3)
C14 C13 H13A 108.5
C12 C13 H13A 108.5
C14 C13 H13B 108.5
C12 C13 H13B 108.5
H13A C13 H13B 107.5
C15 C14 C18 102.9(3)
C15 C14 C13 106.7(4)
C18 C14 C13 115.8(4)
C15 C14 H14 110.4
C18 C14 H14 110.4
C13 C14 H14 110.4
O5 C15 C14 115.0(3)
O5 C15 C10 112.3(3)
C14 C15 C10 99.4(3)
O5 C15 H15 109.9
C14 C15 H15 109.9
C10 C15 H15 109.9
O3 C16 C11 107.0(3)
O3 C16 H16A 110.3
C11 C16 H16A 110.3
O3 C16 H16B 110.3
C11 C16 H16B 110.3
H16A C16 H16B 108.6
C9 C17 H17A 109.5
C9 C17 H17B 109.5
H17A C17 H17B 109.5
C9 C17 H17C 109.5
H17A C17 H17C 109.5
H17B C17 H17C 109.5
O4 C18 C14 102.9(3)
O4 C18 C20 107.1(3)
C14 C18 C20 116.7(4)
O4 C18 C19 108.4(4)
C14 C18 C19 112.5(4)
C20 C18 C19 108.7(4)
C18 C19 H19A 109.5
C18 C19 H19B 109.5
H19A C19 H19B 109.5
C18 C19 H19C 109.5
H19A C19 H19C 109.5
H19B C19 H19C 109.5
C18 C20 H20A 109.5
C18 C20 H20B 109.5
H20A C20 H20B 109.5
C18 C20 H20C 109.5
H20A C20 H20C 109.5
H20B C20 H20C 109.5
O5 C21 C22 109.7(3)
O5 C21 H21A 109.7
C22 C21 H21A 109.7
O5 C21 H21B 109.7
C22 C21 H21B 109.7
H21A C21 H21B 108.2
C23 C22 C21 175.2(5)
C22 C23 H23 180.0
C25 C24 C28 105.5(6)
C25 C24 H24A 110.6
C28 C24 H24A 110.6
C25 C24 H24B 110.6
C28 C24 H24B 110.6
H24A C24 H24B 108.8
C26 C25 C24 110.1(7)
C26 C25 H25 124.9
C24 C25 H25 124.9
C25 C26 C27 109.7(6)
C25 C26 H26 125.2
C27 C26 H26 125.2
C28 C27 C26 103.4(6)
C28 C27 H27A 111.1
C26 C27 H27A 111.1
C28 C27 H27B 111.1
C26 C27 H27B 111.1
H27A C27 H27B 109.0
O7 C28 O8 110.3(3)
O7 C28 C27 112.7(4)
O8 C28 C27 109.8(4)
O7 C28 C24 106.3(4)
O8 C28 C24 112.7(4)
C27 C28 C24 105.0(4)
O7 C29 C30 109.7(3)
O7 C29 C38 108.4(3)
C30 C29 C38 116.2(3)
O7 C29 H29 107.4
C30 C29 H29 107.4
C38 C29 H29 107.4
C29 C30 C31 116.1(3)
C29 C30 H30A 108.3
C31 C30 H30A 108.3
C29 C30 H30B 108.3
C31 C30 H30B 108.3
H30A C30 H30B 107.4
C41 C31 C32 102.9(3)
C41 C31 C30 116.0(3)
C32 C31 C30 106.5(3)
C41 C31 H31 110.3
C32 C31 H31 110.3
C30 C31 H31 110.3
O12 C32 C33 110.1(3)
O12 C32 C31 114.8(3)
C33 C32 C31 99.5(3)
O12 C32 H32 110.7
C33 C32 H32 110.7
C31 C32 H32 110.7
O9 C33 C32 104.4(3)
O9 C33 C38 106.9(3)
C32 C33 C38 109.0(3)
O9 C33 C34 105.6(2)
C32 C33 C34 117.9(3)
C38 C33 C34 112.1(3)
O11 C34 C40 106.3(3)
O11 C34 C35 107.4(3)
C40 C34 C35 110.4(3)
O11 C34 C33 108.5(3)
C40 C34 C33 113.7(3)
C35 C34 C33 110.2(3)
C36 C35 C34 114.2(3)
C36 C35 H35A 108.7
C34 C35 H35A 108.7
C36 C35 H35B 108.7
C34 C35 H35B 108.7
H35A C35 H35B 107.6
O10 C36 C37 104.6(3)
O10 C36 C35 111.6(3)
C37 C36 C35 107.8(3)
O10 C36 H36 110.9
C37 C36 H36 110.9
C35 C36 H36 110.9
O8 C37 C36 111.4(3)
O8 C37 C38 108.7(3)
C36 C37 C38 99.5(3)
O8 C37 H37 112.2
C36 C37 H37 112.2
C38 C37 H37 112.2
C37 C38 C39 100.0(3)
C37 C38 C33 108.1(3)
C39 C38 C33 113.1(3)
C37 C38 C29 108.8(3)
C39 C38 C29 112.7(3)
C33 C38 C29 113.2(3)
O10 C39 C38 106.6(3)
O10 C39 H39A 110.4
C38 C39 H39A 110.4
O10 C39 H39B 110.4
C38 C39 H39B 110.4
H39A C39 H39B 108.6
C34 C40 H40A 109.5
C34 C40 H40B 109.5
H40A C40 H40B 109.5
C34 C40 H40C 109.5
H40A C40 H40C 109.5
H40B C40 H40C 109.5
O9 C41 C31 102.5(3)
O9 C41 C42 108.2(3)
C31 C41 C42 115.6(4)
O9 C41 C43 108.5(3)
C31 C41 C43 113.6(3)
C42 C41 C43 108.0(3)
C41 C42 H42A 109.5
C41 C42 H42B 109.5
H42A C42 H42B 109.5
C41 C42 H42C 109.5
H42A C42 H42C 109.5
H42B C42 H42C 109.5
C41 C43 H43A 109.5
C41 C43 H43B 109.5
H43A C43 H43B 109.5
C41 C43 H43C 109.5
H43A C43 H43C 109.5
H43B C43 H43C 109.5
O12 C44 C46 104.2(5)
O12 C44 H44A 110.9
C46 C44 H44A 110.9
O12 C44 H44B 110.9
C46 C44 H44B 110.9
H44A C44 H44B 108.9
C46 C45 H45 180.0
C45 C46 C44 73.6(19)

loop_
_geom_bond_atom_site_label_1
_geom_bond_atom_site_label_2
_geom_bond_distance
O1 C5 1.422(5)
O1 C6 1.423(4)
O2 C5 1.413(5)
O2 C12 1.438(5)
O3 C16 1.424(5)
O3 C7 1.435(5)
O4 C10 1.443(4)
O4 C18 1.457(4)
O5 C21 1.421(4)
O5 C15 1.423(4)
O6 C9 1.448(5)
O6 H6 0.8200
O7 C29 1.427(5)
O7 C28 1.432(5)
O8 C37 1.423(4)
O8 C28 1.432(5)
O9 C41 1.458(4)
O9 C33 1.457(4)
O10 C36 1.435(4)
O10 C39 1.438(5)
O11 C34 1.416(4)
O11 H11 0.8200
O12 C32 1.425(4)
O12 C44 1.426(5)
C1 C2 1.453(8)
C1 C5 1.525(6)
C1 H1A 0.9700
C1 H1B 0.9700
C2 C3 1.427(10)
C2 H2 0.9300
C3 C4 1.389(8)
C3 H3 0.9300
C4 C5 1.537(6)
C4 H4 0.9300
C6 C7 1.499(5)
C6 C11 1.511(5)
C6 H6A 0.9800
C7 C8 1.505(6)
C7 H7 0.9800
C8 C9 1.549(5)
C8 H8A 0.9700
C8 H8B 0.9700
C9 C17 1.526(6)
C9 C10 1.569(5)
C10 C15 1.524(5)
C10 C11 1.561(5)
C11 C16 1.528(5)
C11 C12 1.528(5)
C12 C13 1.541(6)
C12 H12 0.9800
C13 C14 1.530(6)
C13 H13A 0.9700
C13 H13B 0.9700
C14 C15 1.516(5)
C14 C18 1.520(6)
C14 H14 0.9800
C15 H15 0.9800
C16 H16A 0.9700
C16 H16B 0.9700
C17 H17A 0.9600
C17 H17B 0.9600
C17 H17C 0.9600
C18 C20 1.528(6)
C18 C19 1.537(6)
C19 H19A 0.9600
C19 H19B 0.9600
C19 H19C 0.9600
C20 H20A 0.9600
C20 H20B 0.9600
C20 H20C 0.9600
C21 C22 1.473(6)
C21 H21A 0.9700
C21 H21B 0.9700
C22 C23 1.157(6)
C23 H23 0.9300
C24 C25 1.501(8)
C24 C28 1.541(7)
C24 H24A 0.9700
C24 H24B 0.9700
C25 C26 1.336(11)
C25 H25 0.9300
C26 C27 1.530(9)
C26 H26 0.9300
C27 C28 1.515(6)
C27 H27A 0.9700
C27 H27B 0.9700
C29 C30 1.517(5)
C29 C38 1.565(5)
C29 H29 0.9800
C30 C31 1.531(5)
C30 H30A 0.9700
C30 H30B 0.9700
C31 C41 1.517(6)
C31 C32 1.521(5)
C31 H31 0.9800
C32 C33 1.511(5)
C32 H32 0.9800
C33 C38 1.559(5)
C33 C34 1.581(5)
C34 C40 1.526(5)
C34 C35 1.537(5)
C35 C36 1.519(5)
C35 H35A 0.9700
C35 H35B 0.9700
C36 C37 1.516(5)
C36 H36 0.9800
C37 C38 1.516(5)
C37 H37 0.9800
C38 C39 1.532(5)
C39 H39A 0.9700
C39 H39B 0.9700
C40 H40A 0.9600
C40 H40B 0.9600
C40 H40C 0.9600
C41 C42 1.528(5)
C41 C43 1.538(6)
C42 H42A 0.9600
C42 H42B 0.9600
C42 H42C 0.9600
C43 H43A 0.9600
C43 H43B 0.9600
C43 H43C 0.9600
C44 C46 1.99(3)
C44 H44A 0.9700
C44 H44B 0.9700
C45 C46 1.309(16)
C45 H45 0.9300

loop_
_geom_torsion_atom_site_label_1
_geom_torsion_atom_site_label_2
_geom_torsion_atom_site_label_3
_geom_torsion_atom_site_label_4
_geom_torsion
C5 C1 C2 C3 20.2(9)
C1 C2 C3 C4 -22.0(12)
C2 C3 C4 C5 13.4(11)
C12 O2 C5 O1 -40.7(4)
C12 O2 C5 C1 80.7(4)
C12 O2 C5 C4 -163.6(3)
C6 O1 C5 O2 -26.3(4)
C6 O1 C5 C1 -151.3(3)
C6 O1 C5 C4 92.7(4)
C2 C1 C5 O2 103.6(5)
C2 C1 C5 O1 -133.1(5)
C2 C1 C5 C4 -12.4(6)
C3 C4 C5 O2 -121.3(6)
C3 C4 C5 O1 117.0(7)
C3 C4 C5 C1 -0.1(7)
C5 O1 C6 C7 178.5(3)
C5 O1 C6 C11 69.4(4)
C16 O3 C7 C6 -25.2(4)
C16 O3 C7 C8 91.3(4)
O1 C6 C7 O3 -70.6(4)
C11 C6 C7 O3 43.3(3)
O1 C6 C7 C8 170.3(3)
C11 C6 C7 C8 -75.8(4)
O3 C7 C8 C9 -53.0(5)
C6 C7 C8 C9 61.2(5)
C7 C8 C9 O6 -156.9(4)
C7 C8 C9 C17 88.3(5)
C7 C8 C9 C10 -40.5(5)
C18 O4 C10 C15 -15.6(4)
C18 O4 C10 C11 98.7(3)
C18 O4 C10 C9 -141.6(3)
O6 C9 C10 O4 39.8(3)
C17 C9 C10 O4 156.4(3)
C8 C9 C10 O4 -77.5(4)
O6 C9 C10 C15 -77.6(4)
C17 C9 C10 C15 38.9(5)
C8 C9 C10 C15 165.1(3)
O6 C9 C10 C11 156.0(3)
C17 C9 C10 C11 -87.4(4)
C8 C9 C10 C11 38.8(4)
O1 C6 C11 C16 73.6(3)
C7 C6 C11 C16 -43.0(3)
O1 C6 C11 C12 -43.8(4)
C7 C6 C11 C12 -160.4(3)
O1 C6 C11 C10 -168.8(3)
C7 C6 C11 C10 74.6(3)
O4 C10 C11 C6 57.2(3)
C15 C10 C11 C6 169.6(3)
C9 C10 C11 C6 -58.5(3)
O4 C10 C11 C16 166.1(3)
C15 C10 C11 C16 -81.5(4)
C9 C10 C11 C16 50.4(4)
O4 C10 C11 C12 -65.2(3)
C15 C10 C11 C12 47.2(4)
C9 C10 C11 C12 179.2(3)
C5 O2 C12 C11 62.3(4)
C5 O2 C12 C13 -170.2(3)
C6 C11 C12 O2 -16.5(4)
C16 C11 C12 O2 -126.0(3)
C10 C11 C12 O2 104.9(3)
C6 C11 C12 C13 -138.5(4)
C16 C11 C12 C13 112.0(4)
C10 C11 C12 C13 -17.1(5)
O2 C12 C13 C14 -103.6(4)
C11 C12 C13 C14 18.9(6)
C12 C13 C14 C15 -50.4(5)
C12 C13 C14 C18 63.4(5)
C21 O5 C15 C14 72.5(4)
C21 O5 C15 C10 -174.8(3)
C18 C14 C15 O5 76.4(4)
C13 C14 C15 O5 -161.3(3)
C18 C14 C15 C10 -43.7(3)
C13 C14 C15 C10 78.6(4)
O4 C10 C15 O5 -85.7(3)
C11 C10 C15 O5 160.6(3)
C9 C10 C15 O5 32.2(4)
O4 C10 C15 C14 36.4(3)
C11 C10 C15 C14 -77.3(3)
C9 C10 C15 C14 154.3(3)
C7 O3 C16 C11 -3.1(4)
C6 C11 C16 O3 29.4(4)
C12 C11 C16 O3 145.3(3)
C10 C11 C16 O3 -84.8(4)
C10 O4 C18 C14 -12.2(4)
C10 O4 C18 C20 -135.7(4)
C10 O4 C18 C19 107.2(4)
C15 C14 C18 O4 35.3(4)
C13 C14 C18 O4 -80.7(4)
C15 C14 C18 C20 152.2(3)
C13 C14 C18 C20 36.2(5)
C15 C14 C18 C19 -81.2(4)
C13 C14 C18 C19 162.9(4)
C15 O5 C21 C22 150.5(3)
O5 C21 C22 C23 -175(6)
C28 C24 C25 C26 7.2(9)
C24 C25 C26 C27 -21.0(11)
C25 C26 C27 C28 26.3(9)
C29 O7 C28 O8 -39.5(5)
C29 O7 C28 C27 83.6(5)
C29 O7 C28 C24 -161.9(3)
C37 O8 C28 O7 -27.4(5)
C37 O8 C28 C27 -152.1(4)
C37 O8 C28 C24 91.2(4)
C26 C27 C28 O7 95.1(6)
C26 C27 C28 O8 -141.6(5)
C26 C27 C28 C24 -20.2(6)
C25 C24 C28 O7 -110.3(5)
C25 C24 C28 O8 128.8(5)
C25 C24 C28 C27 9.3(6)
C28 O7 C29 C30 -171.8(3)
C28 O7 C29 C38 60.4(4)
O7 C29 C30 C31 -101.7(4)
C38 C29 C30 C31 21.6(6)
C29 C30 C31 C41 61.8(5)
C29 C30 C31 C32 -52.1(5)
C44 O12 C32 C33 -175.7(3)
C44 O12 C32 C31 73.0(4)
C41 C31 C32 O12 72.7(4)
C30 C31 C32 O12 -164.7(3)
C41 C31 C32 C33 -44.7(4)
C30 C31 C32 C33 77.8(3)
C41 O9 C33 C32 -16.3(3)
C41 O9 C33 C38 99.1(3)
C41 O9 C33 C34 -141.3(3)
O12 C32 C33 O9 -83.8(3)
C31 C32 C33 O9 37.2(3)
O12 C32 C33 C38 162.3(3)
C31 C32 C33 C38 -76.8(3)
O12 C32 C33 C34 33.0(4)
C31 C32 C33 C34 153.9(3)
O9 C33 C34 O11 40.8(4)
C32 C33 C34 O11 -75.4(4)
C38 C33 C34 O11 156.8(3)
O9 C33 C34 C40 158.8(3)
C32 C33 C34 C40 42.7(5)
C38 C33 C34 C40 -85.1(4)
O9 C33 C34 C35 -76.6(3)
C32 C33 C34 C35 167.2(3)
C38 C33 C34 C35 39.4(4)
O11 C34 C35 C36 -159.0(3)
C40 C34 C35 C36 85.5(4)
C33 C34 C35 C36 -40.9(4)
C39 O10 C36 C37 -24.7(4)
C39 O10 C36 C35 91.6(4)
C34 C35 C36 O10 -52.7(4)
C34 C35 C36 C37 61.7(4)
C28 O8 C37 C36 179.3(3)
C28 O8 C37 C38 70.6(4)
O10 C36 C37 O8 -71.2(4)
C35 C36 C37 O8 169.9(3)
O10 C36 C37 C38 43.4(3)
C35 C36 C37 C38 -75.6(3)
O8 C37 C38 C39 73.0(4)
C36 C37 C38 C39 -43.6(3)
O8 C37 C38 C33 -168.5(3)
C36 C37 C38 C33 74.9(3)
O8 C37 C38 C29 -45.3(4)
C36 C37 C38 C29 -161.9(3)
O9 C33 C38 C37 55.9(3)
C32 C33 C38 C37 168.2(3)
C34 C33 C38 C37 -59.4(3)
O9 C33 C38 C39 165.6(3)
C32 C33 C38 C39 -82.1(4)
C34 C33 C38 C39 50.4(4)
O9 C33 C38 C29 -64.7(3)
C32 C33 C38 C29 47.7(4)
C34 C33 C38 C29 -179.9(3)
O7 C29 C38 C37 -14.8(4)
C30 C29 C38 C37 -138.8(4)
O7 C29 C38 C39 -124.8(3)
C30 C29 C38 C39 111.3(4)
O7 C29 C38 C33 105.3(3)
C30 C29 C38 C33 -18.7(5)
C36 O10 C39 C38 -4.0(4)
C37 C38 C39 O10 30.6(4)
C33 C38 C39 O10 -84.1(4)
C29 C38 C39 O10 146.0(3)
C33 O9 C41 C31 -12.0(4)
C33 O9 C41 C42 -134.6(3)
C33 O9 C41 C43 108.5(3)
C32 C31 C41 O9 35.4(4)
C30 C31 C41 O9 -80.5(4)
C32 C31 C41 C42 152.8(3)
C30 C31 C41 C42 37.0(5)
C32 C31 C41 C43 -81.4(4)
C30 C31 C41 C43 162.7(3)
C32 O12 C44 C46 -178.3(5)
O12 C44 C46 C45 -97.4(8)
